data_7218026
loop_
_publ_author_name
'Zhang, Yi-Hua'
'Li, Xia'
'Song, Shuang'
'Yang, Hong-Yu'
'Ma, Dou'
'Liu, Yi-Heng'

_publ_section_title
;
 Lanthanide coordination frameworks: crystal structure, down- and
 up-conversion luminescence and white light emission
;
_journal_issue 36
_journal_name_full CrystEngComm
_journal_page_first 8390
_journal_paper_doi 10.1039/C4CE00923A
_journal_volume 16
_journal_year 2014
_chemical_formula_sum 'C31 H21 Er N5 O8 S2'
_chemical_formula_weight 822.91
_chemical_name_systematic
; 
 ? 
;
_space_group_IT_number 2
_symmetry_cell_setting triclinic
_symmetry_space_group_name_Hall '-P 1'
_symmetry_space_group_name_H-M 'P -1'
_atom_sites_solution_hydrogens geom
_atom_sites_solution_primary direct
_atom_sites_solution_secondary difmap
_audit_creation_method SHELXL-97
_cell_angle_alpha 75.527(6)
_cell_angle_beta 69.711(6)
_cell_angle_gamma 71.721(6)
_cell_formula_units_Z 2
_cell_length_a 10.542(3)
_cell_length_b 10.561(3)
_cell_length_c 14.961(4)
_cell_measurement_temperature 296(2)
_cell_volume 1464.7(7)
_computing_cell_refinement 'Bruker SAINT'
_computing_data_collection 'Bruker APEX2'
_computing_data_reduction 'Bruker SAINT'
_computing_molecular_graphics 'Bruker SHELXTL'
_computing_publication_material 'Bruker SHELXTL'
_computing_structure_refinement 'SHELXL-97 (Sheldrick, 1997)'
_computing_structure_solution 'SHELXS-97 (Sheldrick, 1990)'
_diffrn_ambient_temperature 296(2)
_diffrn_measured_fraction_theta_full 0.993
_diffrn_measured_fraction_theta_max 0.993
_diffrn_measurement_device_type 'Bruker APEX-II CCD'
_diffrn_measurement_method '\f and \w scans'
_diffrn_radiation_monochromator graphite
_diffrn_radiation_source 'fine-focus sealed tube'
_diffrn_radiation_type MoK\a
_diffrn_radiation_wavelength 0.71073
_diffrn_reflns_av_R_equivalents 0.0927
_diffrn_reflns_av_sigmaI/netI 0.2143
_diffrn_reflns_limit_h_max 12
_diffrn_reflns_limit_h_min -12
_diffrn_reflns_limit_k_max 12
_diffrn_reflns_limit_k_min -10
_diffrn_reflns_limit_l_max 16
_diffrn_reflns_limit_l_min -17
_diffrn_reflns_number 7307
_diffrn_reflns_theta_full 25.00
_diffrn_reflns_theta_max 25.00
_diffrn_reflns_theta_min 2.06
_exptl_absorpt_coefficient_mu 3.071
_exptl_absorpt_correction_T_max 0.9135
_exptl_absorpt_correction_T_min 0.5787
_exptl_absorpt_correction_type multi-scan
_exptl_absorpt_process_details SADABS
_exptl_crystal_colour colorless
_exptl_crystal_density_diffrn 1.866
_exptl_crystal_density_method 'not measured'
_exptl_crystal_description block
_exptl_crystal_F_000 812
_exptl_crystal_size_max 0.20
_exptl_crystal_size_mid 0.10
_exptl_crystal_size_min 0.03
_refine_diff_density_max 1.363
_refine_diff_density_min -1.226
_refine_diff_density_rms 0.237
_refine_ls_extinction_method none
_refine_ls_goodness_of_fit_ref 0.956
_refine_ls_hydrogen_treatment constr
_refine_ls_matrix_type full
_refine_ls_number_parameters 463
_refine_ls_number_reflns 5136
_refine_ls_number_restraints 210
_refine_ls_restrained_S_all 0.938
_refine_ls_R_factor_all 0.1437
_refine_ls_R_factor_gt 0.0818
_refine_ls_shift/su_max 0.002
_refine_ls_shift/su_mean 0.000
_refine_ls_structure_factor_coef Fsqd
_refine_ls_weighting_details 'calc w=1/[\s^2^(Fo^2^)+(0.0569P)^2^+0.0000P] where P=(Fo^2^+2Fc^2^)/3'
_refine_ls_weighting_scheme calc
_refine_ls_wR_factor_gt 0.1494
_refine_ls_wR_factor_ref 0.1837
_reflns_number_gt 2991
_reflns_number_total 5136
_reflns_threshold_expression >2sigma(I)
_cod_duplicate_entry 7217066
_cod_data_source_file c4ce00923a2.cif
_cod_data_source_block 1
_cod_depositor_comments
;
The following automatic conversions were performed:

'_symmetry_cell_setting' value 'Triclinic' changed to 'triclinic'
according to
/usr/data/users/saulius/crontab/automatic-downloads/current/RSC/lib/dictionaries/cif_core.dic
dictionary named 'cif_core.dic' version 2.4.2 from
2011-04-26.

'_exptl_absorpt_correction_type' value 'Multi-scan'
changed to 'multi-scan' according to
/usr/data/users/saulius/crontab/automatic-downloads/current/RSC/lib/dictionaries/cif_core.dic
dictionary named 'cif_core.dic' version 2.4.2 from 2011-04-26.

Automatic conversion script
Id: cif_fix_values 2281 2013-09-26 08:29:07Z andrius 
;
_cod_original_sg_symbol_H-M P-1
_cod_database_code 7218026

loop_
_symmetry_equiv_pos_as_xyz
'x, y, z'
'-x, -y, -z'

loop_
_atom_site_label
_atom_site_type_symbol
_atom_site_fract_x
_atom_site_fract_y
_atom_site_fract_z
_atom_site_U_iso_or_equiv
_atom_site_adp_type
_atom_site_occupancy
_atom_site_symmetry_multiplicity
_atom_site_calc_flag
_atom_site_refinement_flags
_atom_site_disorder_assembly
_atom_site_disorder_group
Er1 Er 0.12658(6) 0.12423(6) 0.29546(4) 0.02707(15) Uani 1 1 d . . 4
S1 S 0.3718(3) -0.1350(3) 0.3990(2) 0.0338(8) Uani 1 1 d . A 4
S3 S -0.1132(3) 0.2013(4) 0.1498(2) 0.0501(10) Uani 1 1 d . B 4
O1 O 0.2573(8) -0.1841(9) 0.4712(6) 0.041(2) Uani 1 1 d . A 4
O2 O 0.3243(7) -0.0216(8) 0.3282(5) 0.037(2) Uani 1 1 d . A 4
O3 O 0.4820(8) -0.2364(9) 0.3498(6) 0.047(3) Uani 1 1 d . A 4
O4 O -0.0393(7) 0.1407(8) 0.2240(6) 0.041(2) Uani 1 1 d . B 4
O5 O -0.0811(12) 0.3239(11) 0.0977(7) 0.080(4) Uani 1 1 d . B 4
O6 O -0.2605(9) 0.2086(13) 0.1914(8) 0.099(4) Uani 1 1 d . B 4
O7 O -0.0087(8) 0.0328(8) 0.6113(5) 0.033(2) Uani 1 1 d . . 4
O8 O 0.0799(7) 0.1322(7) 0.4594(5) 0.030(2) Uani 1 1 d . . 4
N1 N 0.2376(9) -0.0337(10) 0.1746(7) 0.036(3) Uani 1 1 d . C 4
N2 N 0.2285(11) 0.2378(11) 0.1276(8) 0.047(3) Uani 1 1 d . C 4
N3 N 0.2392(9) 0.2895(10) 0.3139(7) 0.032(3) Uani 1 1 d . D 4
N4 N -0.0390(8) 0.3478(9) 0.3258(6) 0.026(3) Uani 1 1 d . D 4
C1 C 0.2442(12) -0.1631(13) 0.1954(9) 0.044(4) Uani 1 1 d . C 4
H1A H 0.2092 -0.1976 0.2601 0.053 Uiso 1 1 calc R C 4
C2 C 0.2989(13) -0.2554(15) 0.1297(11) 0.058(4) Uani 1 1 d . C 4
H2A H 0.3063 -0.3475 0.1494 0.069 Uiso 1 1 calc R C 4
C3 C 0.3403(12) -0.1998(17) 0.0351(10) 0.066(5) Uani 1 1 d . C 4
H3A H 0.3718 -0.2543 -0.0122 0.079 Uiso 1 1 calc R C 4
C4 C 0.3362(12) -0.0619(15) 0.0077(8) 0.044(4) Uani 1 1 d . C 4
C5 C 0.3850(12) -0.0019(16) -0.0901(9) 0.052(4) Uani 1 1 d . C 4
H5A H 0.4228 -0.0569 -0.1375 0.063 Uiso 1 1 calc R C 4
C6 C 0.3789(15) 0.1249(18) -0.1157(10) 0.067(5) Uani 1 1 d . C 4
H6A H 0.4082 0.1605 -0.1807 0.080 Uiso 1 1 calc R C 4
C7 C 0.3283(14) 0.2090(18) -0.0459(9) 0.058(5) Uani 1 1 d . C 4
C8 C 0.3141(15) 0.3551(18) -0.0643(11) 0.071(6) Uani 1 1 d . C 4
H8A H 0.3400 0.3987 -0.1276 0.085 Uiso 1 1 calc R C 4
C9 C 0.2659(16) 0.4256(16) 0.0064(10) 0.067(5) Uani 1 1 d . C 4
H9A H 0.2582 0.5181 -0.0071 0.080 Uiso 1 1 calc R C 4
C10 C 0.2258(15) 0.3619(15) 0.1027(10) 0.055(4) Uani 1 1 d . C 4
H10A H 0.1695 0.4314 0.1433 0.067 Uiso 1 1 d R C 4
C11 C 0.2793(11) 0.1584(14) 0.0543(8) 0.034(3) Uani 1 1 d . C 4
C12 C 0.2849(12) 0.0182(14) 0.0785(9) 0.040(4) Uani 1 1 d . C 4
C13 C 0.3710(13) 0.2673(14) 0.3059(9) 0.047(4) Uani 1 1 d . D 4
H13A H 0.4301 0.1876 0.2848 0.056 Uiso 1 1 calc R D 4
C14 C 0.4306(14) 0.3524(15) 0.3262(10) 0.052(4) Uani 1 1 d . D 4
H14A H 0.5263 0.3313 0.3171 0.063 Uiso 1 1 calc R D 4
C15 C 0.3450(12) 0.4678(14) 0.3598(9) 0.042(4) Uani 1 1 d . D 4
H15A H 0.3818 0.5255 0.3758 0.050 Uiso 1 1 calc R D 4
C16 C 0.2041(12) 0.4995(14) 0.3701(9) 0.045(4) Uani 1 1 d . D 4
C17 C 0.1042(14) 0.6193(13) 0.4034(9) 0.048(4) Uani 1 1 d . D 4
H17A H 0.1425 0.6881 0.4036 0.058 Uiso 1 1 d R D 4
C18 C -0.0278(12) 0.6499(13) 0.4046(9) 0.043(4) Uani 1 1 d . D 4
H18A H -0.0879 0.7303 0.4239 0.051 Uiso 1 1 calc R D 4
C19 C -0.0781(12) 0.5620(12) 0.3768(9) 0.036(3) Uani 1 1 d . D 4
C20 C -0.2187(12) 0.5853(12) 0.3828(9) 0.040(3) Uani 1 1 d . D 4
H20A H -0.2799 0.6659 0.4012 0.048 Uiso 1 1 calc R D 4
C21 C -0.2699(13) 0.4962(13) 0.3632(9) 0.048(4) Uani 1 1 d . D 4
H21A H -0.3634 0.5145 0.3660 0.057 Uiso 1 1 calc R D 4
C22 C -0.1732(12) 0.3735(12) 0.3380(9) 0.038(3) Uani 1 1 d . D 4
H22A H -0.2067 0.3084 0.3113 0.046 Uiso 1 1 d R D 4
C23 C 0.0062(12) 0.4367(13) 0.3509(8) 0.032(3) Uani 1 1 d . D 4
C24 C 0.1536(11) 0.4070(12) 0.3455(9) 0.035(3) Uani 1 1 d . D 4
C25 C 0.451(2) -0.0779(16) 0.4540(15) 0.028(4) Uani 0.50 1 d PGU E -1
C26 C 0.378(2) -0.0476(17) 0.5464(15) 0.027(4) Uani 0.50 1 d PGU E -1
H26 H 0.2928 -0.0694 0.5785 0.032 Uiso 0.50 1 calc PR E -1
C27 C 0.432(2) 0.0152(19) 0.5907(15) 0.024(4) Uani 0.50 1 d PGU E -1
H27 H 0.3837 0.0355 0.6525 0.029 Uiso 0.50 1 calc PR E -1
C28 C 0.560(2) 0.0478(19) 0.5427(16) 0.0182(11) Uani 0.50 1 d PGU E -1
C29 C 0.632(2) 0.0176(19) 0.4503(16) 0.027(4) Uani 0.50 1 d PGU E -1
H29 H 0.7176 0.0394 0.4182 0.033 Uiso 0.50 1 calc PR E -1
C30 C 0.578(2) -0.0453(17) 0.4060(15) 0.023(4) Uani 0.50 1 d PGU E -1
N5 N 0.6490(18) -0.0459(19) 0.3143(13) 0.034(4) Uani 0.50 1 d PU E -1
H5B H 0.7190 -0.0102 0.2897 0.041 Uiso 0.50 1 calc PR E -1
H5C H 0.6254 -0.0821 0.2789 0.041 Uiso 0.50 1 calc PR E -1
C31 C 0.0237(10) 0.0474(12) 0.5193(8) 0.027(3) Uani 1 1 d U . .
C32 C -0.043(2) 0.0718(17) 0.0727(16) 0.029(4) Uani 0.50 1 d PGU F -2
C33 C 0.001(3) 0.1188(17) -0.0256(17) 0.045(4) Uani 0.50 1 d PGU F -2
H33 H 0.0018 0.2093 -0.0471 0.053 Uiso 0.50 1 calc PR F -2
C34 C 0.045(3) 0.031(2) -0.0917(16) 0.041(4) Uani 0.50 1 d PGU F -2
C35 C 0.045(3) -0.105(2) -0.0596(16) 0.033(4) Uani 0.50 1 d PGU F -2
C36 C 0.000(3) -0.1517(17) 0.0387(16) 0.032(4) Uani 0.50 1 d PGU F -2
H36 H -0.0004 -0.2422 0.0602 0.038 Uiso 0.50 1 calc PR F -2
C37 C -0.044(2) -0.0635(17) 0.1048(15) 0.033(4) Uani 0.50 1 d PGU F -2
H37 H -0.0740 -0.0949 0.1706 0.039 Uiso 0.50 1 calc PR F -2
N6 N 0.082(2) 0.108(3) -0.1956(16) 0.068(5) Uani 0.50 1 d PU F -2
H6B H 0.0729 0.1938 -0.2053 0.081 Uiso 0.50 1 calc PR F -2
H6C H 0.1105 0.0656 -0.2439 0.081 Uiso 0.50 1 calc PR F -2

loop_
_atom_site_aniso_label
_atom_site_aniso_U_11
_atom_site_aniso_U_22
_atom_site_aniso_U_33
_atom_site_aniso_U_23
_atom_site_aniso_U_13
_atom_site_aniso_U_12
Er1 0.0269(3) 0.0278(3) 0.0269(3) -0.0104(2) -0.0095(2) -0.0006(2)
S1 0.0288(15) 0.0351(19) 0.0405(18) -0.0120(15) -0.0158(14) -0.0011(14)
S3 0.0451(18) 0.064(2) 0.0444(19) -0.0330(18) -0.0229(16) 0.0120(18)
O1 0.036(4) 0.055(6) 0.038(5) 0.001(4) -0.014(4) -0.021(4)
O2 0.037(4) 0.040(5) 0.035(4) -0.014(4) -0.025(4) 0.010(4)
O3 0.036(4) 0.038(6) 0.063(6) -0.021(5) -0.024(4) 0.017(4)
O4 0.033(4) 0.052(6) 0.046(5) -0.031(4) -0.021(4) 0.008(4)
O5 0.124(8) 0.058(8) 0.057(6) -0.011(6) -0.050(6) 0.008(7)
O6 0.026(5) 0.183(11) 0.102(7) -0.092(8) -0.032(5) 0.026(6)
O7 0.044(4) 0.032(5) 0.025(4) -0.022(3) -0.006(4) -0.004(4)
O8 0.032(4) 0.024(4) 0.034(5) -0.011(4) -0.001(4) -0.013(4)
N1 0.034(5) 0.034(6) 0.049(6) -0.009(5) -0.027(5) -0.002(5)
N2 0.058(6) 0.042(7) 0.042(7) 0.001(6) -0.015(6) -0.018(6)
N3 0.031(5) 0.036(6) 0.031(6) -0.005(5) -0.010(4) -0.011(5)
N4 0.018(4) 0.022(5) 0.031(5) -0.011(4) -0.001(4) 0.002(4)
C1 0.037(7) 0.038(8) 0.051(8) -0.031(6) -0.016(6) 0.019(6)
C2 0.053(8) 0.052(10) 0.078(10) -0.031(8) -0.024(8) -0.004(7)
C3 0.029(7) 0.118(12) 0.064(8) -0.074(8) -0.013(6) 0.009(8)
C4 0.024(6) 0.079(11) 0.024(7) -0.025(7) -0.006(5) 0.006(7)
C5 0.031(7) 0.084(11) 0.034(8) -0.031(8) -0.004(6) 0.007(8)
C6 0.065(9) 0.114(14) 0.034(8) -0.031(9) 0.000(7) -0.041(10)
C7 0.056(8) 0.100(13) 0.018(7) -0.001(8) -0.016(6) -0.022(9)
C8 0.075(10) 0.096(14) 0.042(9) 0.015(9) -0.023(8) -0.035(10)
C9 0.113(11) 0.051(10) 0.053(9) 0.010(8) -0.048(9) -0.031(9)
C10 0.081(9) 0.053(10) 0.042(8) -0.006(7) -0.016(8) -0.033(8)
C11 0.025(6) 0.060(9) 0.027(6) -0.013(6) -0.007(5) -0.021(6)
C12 0.033(6) 0.057(9) 0.035(7) -0.016(6) -0.018(6) -0.004(6)
C13 0.049(8) 0.053(9) 0.034(8) -0.016(7) 0.001(7) -0.013(7)
C14 0.044(7) 0.065(10) 0.055(9) -0.021(8) -0.011(7) -0.019(7)
C15 0.034(6) 0.051(9) 0.052(8) -0.022(7) -0.012(6) -0.017(6)
C16 0.030(6) 0.057(9) 0.052(8) -0.023(7) -0.004(6) -0.016(6)
C17 0.072(9) 0.023(7) 0.052(9) -0.005(6) -0.009(8) -0.026(7)
C18 0.040(7) 0.035(8) 0.055(8) -0.033(6) -0.015(6) 0.009(6)
C19 0.034(6) 0.028(7) 0.051(8) -0.018(6) -0.015(6) -0.004(6)
C20 0.041(7) 0.028(7) 0.057(8) -0.036(6) -0.015(6) 0.007(6)
C21 0.039(7) 0.038(9) 0.065(9) -0.016(7) -0.029(7) 0.012(6)
C22 0.041(7) 0.032(8) 0.049(8) -0.023(6) -0.017(6) -0.002(6)
C23 0.036(6) 0.034(8) 0.026(6) -0.006(6) -0.010(5) -0.008(6)
C24 0.028(6) 0.034(7) 0.043(7) -0.020(6) -0.009(6) 0.000(6)
C25 0.028(5) 0.023(7) 0.031(5) -0.005(5) -0.004(5) -0.007(5)
C26 0.027(6) 0.030(7) 0.027(6) -0.001(6) -0.011(5) -0.010(5)
C27 0.019(5) 0.029(7) 0.026(6) -0.001(5) -0.010(5) -0.007(5)
C28 0.0182(12) 0.0181(12) 0.0182(13) -0.0029(8) -0.0053(8) -0.0045(8)
C29 0.030(6) 0.033(7) 0.021(5) -0.004(5) -0.011(5) -0.007(5)
C30 0.024(6) 0.020(7) 0.028(5) -0.008(5) -0.007(5) -0.007(5)
N5 0.040(7) 0.039(8) 0.030(5) -0.005(5) -0.005(5) -0.024(6)
C31 0.017(5) 0.036(6) 0.027(5) -0.012(5) -0.005(4) 0.001(4)
C32 0.026(7) 0.029(5) 0.039(5) -0.011(5) -0.011(6) -0.008(6)
C33 0.044(8) 0.041(6) 0.047(5) -0.007(4) -0.010(6) -0.013(6)
C34 0.038(8) 0.044(6) 0.041(5) -0.007(4) -0.013(6) -0.007(6)
C35 0.031(7) 0.046(5) 0.034(5) -0.013(5) -0.015(6) -0.011(6)
C36 0.027(7) 0.031(6) 0.037(6) -0.012(4) -0.008(6) -0.003(6)
C37 0.034(8) 0.029(6) 0.032(6) -0.012(5) -0.004(6) -0.004(6)
N6 0.081(9) 0.064(8) 0.052(6) -0.008(5) -0.012(6) -0.020(7)

loop_
_atom_type_symbol
_atom_type_description
_atom_type_scat_dispersion_real
_atom_type_scat_dispersion_imag
_atom_type_scat_source
C C 0.0033 0.0016 'International Tables Vol C Tables 4.2.6.8 and 6.1.1.4'
H H 0.0000 0.0000 'International Tables Vol C Tables 4.2.6.8 and 6.1.1.4'
N N 0.0061 0.0033 'International Tables Vol C Tables 4.2.6.8 and 6.1.1.4'
O O 0.0106 0.0060 'International Tables Vol C Tables 4.2.6.8 and 6.1.1.4'
S S 0.1246 0.1234 'International Tables Vol C Tables 4.2.6.8 and 6.1.1.4'
Er Er -0.2586 4.9576 'International Tables Vol C Tables 4.2.6.8 and 6.1.1.4'

loop_
_geom_angle_atom_site_label_1
_geom_angle_atom_site_label_2
_geom_angle_atom_site_label_3
_geom_angle
_geom_angle_site_symmetry_1
_geom_angle_site_symmetry_3
O7 Er1 O4 74.9(3) 2_556 .
O7 Er1 O2 87.6(3) 2_556 .
O4 Er1 O2 141.5(3) . .
O7 Er1 O8 69.9(3) 2_556 .
O4 Er1 O8 124.5(3) . .
O2 Er1 O8 78.3(2) . .
O7 Er1 N4 105.6(3) 2_556 .
O4 Er1 N4 76.4(3) . .
O2 Er1 N4 142.0(3) . .
O8 Er1 N4 73.6(3) . .
O7 Er1 N1 86.5(3) 2_556 .
O4 Er1 N1 73.7(3) . .
O2 Er1 N1 71.2(3) . .
O8 Er1 N1 142.0(3) . .
N4 Er1 N1 143.4(3) . .
O7 Er1 N3 139.4(3) 2_556 .
O4 Er1 N3 134.4(3) . .
O2 Er1 N3 80.0(3) . .
O8 Er1 N3 69.7(3) . .
N4 Er1 N3 66.7(3) . .
N1 Er1 N3 124.3(3) . .
O7 Er1 N2 146.9(3) 2_556 .
O4 Er1 N2 78.9(3) . .
O2 Er1 N2 100.9(3) . .
O8 Er1 N2 143.1(3) . .
N4 Er1 N2 87.3(3) . .
N1 Er1 N2 66.7(4) . .
N3 Er1 N2 73.8(4) . .
O3 S1 O1 114.9(6) . .
O3 S1 O2 109.8(5) . .
O1 S1 O2 112.5(5) . .
O5 S3 O6 114.8(7) . .
O5 S3 O4 112.0(7) . .
O6 S3 O4 110.5(6) . .
S1 O2 Er1 142.4(5) . .
S3 O4 Er1 152.9(6) . .
C31 O7 Er1 120.0(8) . 2_556
C31 O8 Er1 117.8(8) . .
C1 N1 C12 116.7(11) . .
C1 N1 Er1 124.1(8) . .
C12 N1 Er1 119.0(8) . .
C10 N2 C11 117.5(12) . .
C10 N2 Er1 125.8(9) . .
C11 N2 Er1 116.3(8) . .
C13 N3 C24 116.5(12) . .
C13 N3 Er1 125.5(9) . .
C24 N3 Er1 117.6(8) . .
C22 N4 C23 117.4(10) . .
C22 N4 Er1 123.4(8) . .
C23 N4 Er1 117.8(7) . .
N1 C1 C2 126.5(13) . .
N1 C1 H1A 116.8 . .
C2 C1 H1A 116.8 . .
C3 C2 C1 115.1(14) . .
C3 C2 H2A 122.5 . .
C1 C2 H2A 122.5 . .
C2 C3 C4 121.3(13) . .
C2 C3 H3A 119.4 . .
C4 C3 H3A 119.4 . .
C12 C4 C3 118.6(12) . .
C12 C4 C5 118.8(14) . .
C3 C4 C5 122.7(13) . .
C6 C5 C4 122.9(14) . .
C6 C5 H5A 118.6 . .
C4 C5 H5A 118.6 . .
C5 C6 C7 120.0(15) . .
C5 C6 H6A 120.0 . .
C7 C6 H6A 120.0 . .
C6 C7 C11 121.5(16) . .
C6 C7 C8 126.0(13) . .
C11 C7 C8 112.4(13) . .
C9 C8 C7 121.5(14) . .
C9 C8 H8A 119.3 . .
C7 C8 H8A 119.3 . .
C8 C9 C10 120.3(16) . .
C8 C9 H9A 119.9 . .
C10 C9 H9A 119.9 . .
N2 C10 C9 124.2(15) . .
N2 C10 H10A 124.6 . .
C9 C10 H10A 108.5 . .
N2 C11 C12 119.8(11) . .
N2 C11 C7 124.0(13) . .
C12 C11 C7 116.2(12) . .
C4 C12 N1 121.8(13) . .
C4 C12 C11 120.6(12) . .
N1 C12 C11 117.6(11) . .
N3 C13 C14 125.5(13) . .
N3 C13 H13A 117.2 . .
C14 C13 H13A 117.2 . .
C15 C14 C13 118.1(13) . .
C15 C14 H14A 121.0 . .
C13 C14 H14A 121.0 . .
C14 C15 C16 120.3(14) . .
C14 C15 H15A 119.9 . .
C16 C15 H15A 119.9 . .
C15 C16 C24 117.3(12) . .
C15 C16 C17 125.2(14) . .
C24 C16 C17 117.5(11) . .
C18 C17 C16 122.5(14) . .
C18 C17 H17A 119.0 . .
C16 C17 H17A 115.3 . .
C17 C18 C19 120.6(11) . .
C17 C18 H18A 119.7 . .
C19 C18 H18A 119.7 . .
C20 C19 C18 122.7(11) . .
C20 C19 C23 114.7(12) . .
C18 C19 C23 122.2(11) . .
C21 C20 C19 123.1(11) . .
C21 C20 H20A 118.5 . .
C19 C20 H20A 118.5 . .
C20 C21 C22 116.3(12) . .
C20 C21 H21A 121.9 . .
C22 C21 H21A 121.9 . .
N4 C22 C21 123.9(13) . .
N4 C22 H22A 116.8 . .
C21 C22 H22A 117.7 . .
N4 C23 C19 124.1(11) . .
N4 C23 C24 119.2(10) . .
C19 C23 C24 116.6(12) . .
N3 C24 C16 122.3(11) . .
N3 C24 C23 117.3(12) . .
C16 C24 C23 120.4(10) . .
C26 C25 C30 120.0 . .
C27 C26 C25 120.0 . .
C27 C26 H26 120.0 . .
C25 C26 H26 120.0 . .
C26 C27 C28 120.0 . .
C26 C27 H27 120.0 . .
C28 C27 H27 120.0 . .
C27 C28 C29 120.0 . .
C30 C29 C28 120.0 . .
C30 C29 H29 120.0 . .
C28 C29 H29 120.0 . .
N5 C30 C29 111.2(14) . .
N5 C30 C25 127.9(15) . .
C29 C30 C25 120.0 . .
C30 N5 H5B 120.0 . .
C30 N5 H5C 120.0 . .
H5B N5 H5C 120.0 . .
O8 C31 O7 127.8(12) . .
O8 C31 C31 117.2(13) . 2_556
O7 C31 C31 114.8(13) . 2_556
C33 C32 C37 120.0 . .
C32 C33 C34 120.0 . .
C32 C33 H33 120.0 . .
C34 C33 H33 120.0 . .
C33 C34 C35 120.0 . .
C33 C34 N6 110.1(15) . .
C35 C34 N6 129.8(15) . .
C36 C35 C34 120.0 . .
C37 C36 C35 120.0 . .
C37 C36 H36 120.0 . .
C35 C36 H36 120.0 . .
C36 C37 C32 120.0 . .
C36 C37 H37 120.0 . .
C32 C37 H37 120.0 . .
C34 N6 H6B 120.0 . .
C34 N6 H6C 120.0 . .
H6B N6 H6C 120.0 . .

loop_
_geom_bond_atom_site_label_1
_geom_bond_atom_site_label_2
_geom_bond_distance
_geom_bond_site_symmetry_2
Er1 O7 2.275(8) 2_556
Er1 O4 2.289(8) .
Er1 O2 2.297(7) .
Er1 O8 2.346(8) .
Er1 N4 2.496(8) .
Er1 N1 2.497(10) .
Er1 N3 2.510(11) .
Er1 N2 2.516(10) .
S1 O3 1.436(8) .
S1 O1 1.449(8) .
S1 O2 1.471(8) .
S3 O5 1.409(12) .
S3 O6 1.443(9) .
S3 O4 1.477(8) .
O7 C31 1.279(13) .
O7 Er1 2.275(8) 2_556
O8 C31 1.233(13) .
N1 C1 1.309(16) .
N1 C12 1.377(15) .
N2 C10 1.263(17) .
N2 C11 1.401(16) .
N3 C13 1.301(15) .
N3 C24 1.369(14) .
N4 C22 1.310(14) .
N4 C23 1.352(16) .
C1 C2 1.408(18) .
C1 H1A 0.9300 .
C2 C3 1.361(19) .
C2 H2A 0.9300 .
C3 C4 1.40(2) .
C3 H3A 0.9300 .
C4 C12 1.375(18) .
C4 C5 1.423(17) .
C5 C6 1.28(2) .
C5 H5A 0.9300 .
C6 C7 1.39(2) .
C6 H6A 0.9300 .
C7 C11 1.427(16) .
C7 C8 1.47(2) .
C8 C9 1.31(2) .
C8 H8A 0.9300 .
C9 C10 1.407(19) .
C9 H9A 0.9300 .
C10 H10A 0.9798 .
C11 C12 1.421(18) .
C13 C14 1.38(2) .
C13 H13A 0.9300 .
C14 C15 1.362(17) .
C14 H14A 0.9300 .
C15 C16 1.376(16) .
C15 H15A 0.9300 .
C16 C24 1.420(18) .
C16 C17 1.440(17) .
C17 C18 1.322(17) .
C17 H17A 0.9362 .
C18 C19 1.404(18) .
C18 H18A 0.9300 .
C19 C20 1.398(16) .
C19 C23 1.404(16) .
C20 C21 1.353(18) .
C20 H20A 0.9300 .
C21 C22 1.418(16) .
C21 H21A 0.9300 .
C22 H22A 1.0686 .
C23 C24 1.463(16) .
C25 C26 1.3900 .
C25 C30 1.3900 .
C26 C27 1.3900 .
C26 H26 0.9300 .
C27 C28 1.3900 .
C27 H27 0.9300 .
C28 C29 1.3900 .
C29 C30 1.3900 .
C29 H29 0.9300 .
C30 N5 1.32(3) .
N5 H5B 0.8600 .
N5 H5C 0.8600 .
C31 C31 1.54(2) 2_556
C32 C33 1.3900 .
C32 C37 1.3900 .
C33 C34 1.3900 .
C33 H33 0.9300 .
C34 C35 1.3900 .
C34 N6 1.54(3) .
C35 C36 1.3900 .
C36 C37 1.3900 .
C36 H36 0.9300 .
C37 H37 0.9300 .
N6 H6B 0.8600 .
N6 H6C 0.8600 .
